data_4035419
loop_
_publ_author_name
'Cao, Dongdong'
'Ying, Anguo'
'Mo, Hanjie'
'Chen, Dingben'
'Chen, Gang'
'Wang, Zhiming'
'Yang, Jianguo'

_publ_section_title
;
 [4 + 2] Annulation of 3-Nitroindoles with Alkylidene Malononitriles:
 Entry to Substituted Carbazol-4-amine Derivatives.
;
_journal_issue 20
_journal_name_full 'The Journal of organic chemistry'
_journal_page_first 12568
_journal_page_last 12574
_journal_paper_doi 10.1021/acs.joc.8b01876
_journal_volume 83
_journal_year 2018
_chemical_formula_sum 'C26 H19 N3 O2 S'
_chemical_formula_weight 437.50
_space_group_crystal_system monoclinic
_space_group_IT_number 14
_space_group_name_Hall '-P 2ybc'
_space_group_name_H-M_alt 'P 1 21/c 1'
_atom_sites_solution_hydrogens mixed
_audit_creation_method SHELXL-2013
_cell_angle_alpha 90
_cell_angle_beta 98.739(2)
_cell_angle_gamma 90
_cell_formula_units_Z 4
_cell_length_a 6.05130(10)
_cell_length_b 22.4128(5)
_cell_length_c 15.8276(3)
_cell_measurement_reflns_used 4123
_cell_measurement_temperature 173(2)
_cell_measurement_theta_max 70.6570
_cell_measurement_theta_min 8.5550
_cell_volume 2121.72(7)
_computing_structure_refinement 'SHELXL-2013 (Sheldrick, 2013)'
_diffrn_ambient_temperature 173(2)
_diffrn_measured_fraction_theta_full 1.000
_diffrn_measured_fraction_theta_max 0.980
_diffrn_measurement_device_type 'SuperNova, Dual, Cu at home/near, Eos'
_diffrn_radiation_type CuK\a
_diffrn_radiation_wavelength 1.54184
_diffrn_reflns_av_R_equivalents 0.0160
_diffrn_reflns_av_unetI/netI 0.0205
_diffrn_reflns_Laue_measured_fraction_full 1.000
_diffrn_reflns_Laue_measured_fraction_max 0.980
_diffrn_reflns_limit_h_max 6
_diffrn_reflns_limit_h_min -7
_diffrn_reflns_limit_k_max 21
_diffrn_reflns_limit_k_min -27
_diffrn_reflns_limit_l_max 19
_diffrn_reflns_limit_l_min -16
_diffrn_reflns_number 8034
_diffrn_reflns_point_group_measured_fraction_full 1.000
_diffrn_reflns_point_group_measured_fraction_max 0.980
_diffrn_reflns_theta_full 67.684
_diffrn_reflns_theta_max 70.908
_diffrn_reflns_theta_min 3.445
_exptl_absorpt_coefficient_mu 1.592
_exptl_crystal_colour coloeless
_exptl_crystal_density_diffrn 1.370
_exptl_crystal_description block
_exptl_crystal_F_000 912
_refine_diff_density_max 0.200
_refine_diff_density_min -0.415
_refine_diff_density_rms 0.065
_refine_ls_extinction_method none
_refine_ls_goodness_of_fit_ref 1.049
_refine_ls_hydrogen_treatment mixed
_refine_ls_matrix_type full
_refine_ls_number_parameters 284
_refine_ls_number_reflns 4022
_refine_ls_number_restraints 0
_refine_ls_restrained_S_all 1.049
_refine_ls_R_factor_all 0.0477
_refine_ls_R_factor_gt 0.0430
_refine_ls_shift/su_max 0.000
_refine_ls_shift/su_mean 0.000
_refine_ls_structure_factor_coef Fsqd
_refine_ls_weighting_details 'w=1/[\s^2^(Fo^2^)+(0.0607P)^2^+0.6684P] where P=(Fo^2^+2Fc^2^)/3'
_refine_ls_weighting_scheme calc
_refine_ls_wR_factor_gt 0.1111
_refine_ls_wR_factor_ref 0.1157
_reflns_Friedel_coverage 0.000
_reflns_number_gt 3577
_reflns_number_total 4022
_reflns_threshold_expression 'I > 2\s(I)'
_cod_data_source_file jo8b01876_si_002.cif
_cod_data_source_block C:\Users\win7\Desktop\2685\OLEX2_~1\exp_2685
_cod_original_sg_symbol_H-M 'P 21/c'
_cod_database_code 4035419
_shelx_space_group_comment
;
The symmetry employed for this shelxl refinement is uniquely defined
by the following loop, which should always be used as a source of
symmetry information in preference to the above space-group names.
They are only intended as comments.
;
_shelxl_version_number 2013-4

loop_
_space_group_symop_operation_xyz
'x, y, z'
'-x, y+1/2, -z+1/2'
'-x, -y, -z'
'x, -y-1/2, z-1/2'

loop_
_atom_site_label
_atom_site_type_symbol
_atom_site_fract_x
_atom_site_fract_y
_atom_site_fract_z
_atom_site_U_iso_or_equiv
_atom_site_adp_type
_atom_site_occupancy
_atom_site_site_symmetry_order
_atom_site_calc_flag
_atom_site_refinement_flags_posn
_atom_site_refinement_flags_adp
S1 S 0.11510(7) 0.26562(2) 0.26920(3) 0.04037(14) Uani 1 1 d . .
N1 N -0.0612(2) 0.24895(7) 0.17984(9) 0.0395(3) Uani 1 1 d . .
O2 O 0.1364(2) 0.21284(6) 0.32008(9) 0.0525(3) Uani 1 1 d . .
O1 O 0.3068(2) 0.29150(7) 0.24197(9) 0.0558(4) Uani 1 1 d . .
N2 N -0.76049(12) 0.20449(3) 0.01815(4) 0.0501(4) Uani 1 1 d . .
C11 C -0.24507(12) 0.20981(4) 0.17670(5) 0.0357(4) Uani 1 1 d R .
C20 C -0.02967(14) 0.31952(3) 0.31937(5) 0.0372(4) Uani 1 1 d R .
C14 C -0.32187(13) 0.27823(4) 0.06610(5) 0.0404(4) Uani 1 1 d R .
C8 C -0.63019(14) 0.14287(4) 0.14069(5) 0.0391(4) Uani 1 1 d R .
C10 C -0.27223(15) 0.16137(3) 0.22789(5) 0.0386(4) Uani 1 1 d R .
H10 H -0.1605 0.1516 0.2747 0.046 Uiso 1 1 calc R U
C7 C -0.4640(3) 0.12720(8) 0.21020(10) 0.0376(4) Uani 1 1 d . .
C13 C -0.6027(3) 0.19210(8) 0.08783(10) 0.0385(4) Uani 1 1 d . .
C6 C -0.4904(3) 0.07360(8) 0.26307(11) 0.0417(4) Uani 1 1 d . .
C12 C -0.4066(3) 0.22620(7) 0.10681(10) 0.0368(4) Uani 1 1 d . .
C21 C -0.2067(3) 0.30265(9) 0.35839(12) 0.0465(4) Uani 1 1 d . .
H21 H -0.2498 0.2619 0.3591 0.056 Uiso 1 1 calc R U
C15 C -0.1116(3) 0.29114(8) 0.11248(11) 0.0412(4) Uani 1 1 d . .
C9 C -0.8257(3) 0.10716(9) 0.11930(12) 0.0471(4) Uani 1 1 d . .
N3 N -0.9861(3) 0.08036(9) 0.10041(13) 0.0686(5) Uani 1 1 d . .
C25 C -0.2621(4) 0.40504(9) 0.39579(12) 0.0524(5) Uani 1 1 d . .
C19 C -0.4039(4) 0.31302(9) -0.00451(12) 0.0532(5) Uani 1 1 d . .
H19 H -0.5462 0.3049 -0.0368 0.064 Uiso 1 1 calc R U
C23 C 0.0384(4) 0.37879(9) 0.31839(13) 0.0540(5) Uani 1 1 d . .
H23 H 0.1627 0.3900 0.2918 0.065 Uiso 1 1 calc R U
C5 C -0.3200(4) 0.03158(9) 0.27546(14) 0.0547(5) Uani 1 1 d . .
H5 H -0.1917 0.0365 0.2482 0.066 Uiso 1 1 calc R U
C4 C -0.6761(3) 0.06552(10) 0.30389(14) 0.0553(5) Uani 1 1 d . .
H4 H -0.7940 0.0939 0.2961 0.066 Uiso 1 1 calc R U
C16 C 0.0202(4) 0.33734(9) 0.08933(13) 0.0553(5) Uani 1 1 d . .
H16 H 0.1641 0.3453 0.1204 0.066 Uiso 1 1 calc R U
C18 C -0.2747(4) 0.35955(10) -0.02674(13) 0.0646(6) Uani 1 1 d . .
H18 H -0.3299 0.3839 -0.0745 0.078 Uiso 1 1 calc R U
C17 C -0.0668(4) 0.37134(10) 0.01915(14) 0.0645(6) Uani 1 1 d . .
H17 H 0.0186 0.4035 0.0022 0.077 Uiso 1 1 calc R U
C22 C -0.3215(3) 0.34544(10) 0.39655(12) 0.0526(5) Uani 1 1 d . .
H22 H -0.4439 0.3338 0.4240 0.063 Uiso 1 1 calc R U
C3 C -0.3365(5) -0.01735(10) 0.32729(17) 0.0716(6) Uani 1 1 d . .
H3 H -0.2188 -0.0458 0.3356 0.086 Uiso 1 1 calc R U
C24 C -0.0799(4) 0.42081(9) 0.35706(15) 0.0642(6) Uani 1 1 d . .
H24 H -0.0353 0.4615 0.3571 0.077 Uiso 1 1 calc R U
C26 C -0.3909(4) 0.45126(12) 0.43716(16) 0.0733(7) Uani 1 1 d . .
H26A H -0.4970 0.4713 0.3933 0.110 Uiso 1 1 calc R U
H26B H -0.2869 0.4807 0.4666 0.110 Uiso 1 1 calc R U
H26C H -0.4727 0.4319 0.4785 0.110 Uiso 1 1 calc R U
C2 C -0.6904(4) 0.01651(12) 0.35564(17) 0.0715(7) Uani 1 1 d . .
H2 H -0.8174 0.0116 0.3836 0.086 Uiso 1 1 calc R U
C1 C -0.5221(5) -0.02526(11) 0.36699(17) 0.0752(7) Uani 1 1 d . .
H1 H -0.5336 -0.0593 0.4019 0.090 Uiso 1 1 calc R U
H2A H -0.891(4) 0.1838(10) 0.0130(14) 0.060(6) Uiso 1 1 d . .
H2B H -0.769(5) 0.2371(12) -0.0026(17) 0.077(9) Uiso 1 1 d . .

loop_
_atom_site_aniso_label
_atom_site_aniso_U_11
_atom_site_aniso_U_22
_atom_site_aniso_U_33
_atom_site_aniso_U_23
_atom_site_aniso_U_13
_atom_site_aniso_U_12
S1 0.0337(2) 0.0433(3) 0.0416(2) -0.00645(17) -0.00242(16) 0.00324(16)
N1 0.0405(8) 0.0410(8) 0.0350(7) -0.0033(6) -0.0002(6) 0.0002(6)
O2 0.0512(7) 0.0452(7) 0.0541(8) 0.0001(6) -0.0148(6) 0.0090(6)
O1 0.0367(7) 0.0676(9) 0.0632(9) -0.0144(7) 0.0076(6) -0.0039(6)
N2 0.0468(9) 0.0586(11) 0.0401(8) 0.0013(7) -0.0094(7) 0.0039(8)
C11 0.0358(8) 0.0364(8) 0.0335(8) -0.0068(6) 0.0006(6) 0.0039(7)
C20 0.0373(8) 0.0406(9) 0.0322(8) -0.0028(7) 0.0002(6) 0.0029(7)
C14 0.0510(10) 0.0395(9) 0.0304(8) -0.0057(7) 0.0051(7) 0.0066(7)
C8 0.0369(8) 0.0419(9) 0.0370(8) -0.0077(7) 0.0009(7) 0.0029(7)
C10 0.0379(8) 0.0406(9) 0.0349(8) -0.0021(7) -0.0027(6) 0.0056(7)
C7 0.0389(8) 0.0382(9) 0.0348(8) -0.0043(7) 0.0024(6) 0.0043(7)
C13 0.0393(8) 0.0445(9) 0.0301(7) -0.0072(7) 0.0000(6) 0.0083(7)
C6 0.0453(9) 0.0387(9) 0.0389(9) -0.0038(7) -0.0006(7) -0.0003(7)
C12 0.0417(9) 0.0379(8) 0.0293(7) -0.0049(6) 0.0008(6) 0.0070(7)
C21 0.0442(9) 0.0477(10) 0.0473(10) -0.0034(8) 0.0059(8) -0.0046(8)
C15 0.0506(10) 0.0389(9) 0.0343(8) -0.0048(7) 0.0074(7) 0.0034(7)
C9 0.0444(10) 0.0512(11) 0.0437(10) -0.0056(8) 0.0000(8) 0.0007(8)
N3 0.0553(11) 0.0756(13) 0.0707(12) -0.0050(10) -0.0042(9) -0.0159(10)
C25 0.0575(11) 0.0566(12) 0.0419(10) -0.0037(8) 0.0032(8) 0.0156(10)
C19 0.0677(13) 0.0541(11) 0.0359(9) 0.0021(8) 0.0010(8) 0.0074(10)
C23 0.0646(12) 0.0444(10) 0.0570(11) -0.0012(9) 0.0227(10) -0.0041(9)
C5 0.0592(12) 0.0469(11) 0.0579(11) 0.0033(9) 0.0091(9) 0.0101(9)
C4 0.0482(11) 0.0576(12) 0.0601(12) 0.0072(10) 0.0079(9) 0.0035(9)
C16 0.0659(13) 0.0498(11) 0.0500(11) -0.0018(9) 0.0085(9) -0.0075(9)
C18 0.0961(17) 0.0552(12) 0.0421(10) 0.0110(9) 0.0092(11) 0.0050(12)
C17 0.0886(17) 0.0522(12) 0.0541(12) 0.0069(10) 0.0155(11) -0.0089(12)
C22 0.0458(10) 0.0657(13) 0.0473(10) -0.0058(9) 0.0106(8) 0.0002(9)
C3 0.0837(16) 0.0500(13) 0.0806(16) 0.0146(11) 0.0112(13) 0.0158(12)
C24 0.0859(16) 0.0401(11) 0.0709(14) -0.0033(10) 0.0254(12) 0.0030(11)
C26 0.0762(16) 0.0755(16) 0.0684(14) -0.0125(12) 0.0114(12) 0.0290(13)
C2 0.0657(14) 0.0767(16) 0.0741(15) 0.0184(13) 0.0167(12) -0.0089(12)
C1 0.0894(18) 0.0572(14) 0.0784(16) 0.0236(12) 0.0106(14) -0.0036(13)

loop_
_atom_type_symbol
_atom_type_description
_atom_type_scat_dispersion_real
_atom_type_scat_dispersion_imag
_atom_type_scat_source
C C 0.0181 0.0091 'International Tables Vol C Tables 4.2.6.8 and 6.1.1.4'
H H 0.0000 0.0000 'International Tables Vol C Tables 4.2.6.8 and 6.1.1.4'
N N 0.0311 0.0180 'International Tables Vol C Tables 4.2.6.8 and 6.1.1.4'
O O 0.0492 0.0322 'International Tables Vol C Tables 4.2.6.8 and 6.1.1.4'
S S 0.3331 0.5567 'International Tables Vol C Tables 4.2.6.8 and 6.1.1.4'

loop_
_geom_angle_atom_site_label_1
_geom_angle_atom_site_label_2
_geom_angle_atom_site_label_3
_geom_angle
O1 S1 O2 120.12(9)
O1 S1 N1 106.19(8)
O2 S1 N1 106.41(8)
O1 S1 C20 110.09(7)
O2 S1 C20 108.94(7)
N1 S1 C20 103.76(6)
C11 N1 C15 107.95(12)
C11 N1 S1 124.36(10)
C15 N1 S1 121.30(12)
C10 C11 C12 122.41(8)
C10 C11 N1 129.19(7)
C12 C11 N1 108.34(10)
C21 C20 C23 121.47(13)
C21 C20 S1 119.58(10)
C23 C20 S1 118.95(10)
C19 C14 C15 119.39(13)
C19 C14 C12 134.01(12)
C15 C14 C12 106.58(11)
C13 C8 C7 121.37(11)
C13 C8 C9 117.85(11)
C7 C8 C9 120.69(12)
C11 C10 C7 119.23(7)
C10 C7 C8 119.63(13)
C10 C7 C6 119.50(13)
C8 C7 C6 120.85(14)
N2 C13 C12 121.57(15)
N2 C13 C8 120.29(14)
C12 C13 C8 118.10(13)
C5 C6 C4 118.77(18)
C5 C6 C7 119.12(17)
C4 C6 C7 122.04(17)
C13 C12 C11 119.24(14)
C13 C12 C14 132.91(14)
C11 C12 C14 107.82(12)
C20 C21 C22 119.17(17)
C16 C15 C14 121.89(16)
C16 C15 N1 128.78(18)
C14 C15 N1 109.27(14)
N3 C9 C8 177.4(2)
C22 C25 C24 118.36(18)
C22 C25 C26 120.6(2)
C24 C25 C26 121.1(2)
C18 C19 C14 118.77(19)
C24 C23 C20 118.16(18)
C3 C5 C6 120.2(2)
C2 C4 C6 120.5(2)
C17 C16 C15 117.3(2)
C17 C18 C19 121.1(2)
C18 C17 C16 121.5(2)
C21 C22 C25 121.31(19)
C1 C3 C5 120.6(2)
C23 C24 C25 121.5(2)
C1 C2 C4 120.5(2)
C2 C1 C3 119.4(2)

loop_
_geom_bond_atom_site_label_1
_geom_bond_atom_site_label_2
_geom_bond_distance
S1 O1 1.4213(14)
S1 O2 1.4260(14)
S1 N1 1.6790(14)
S1 C20 1.7518
N1 C11 1.4119(16)
N1 C15 1.423(2)
N2 C13 1.3732(17)
C11 C10 1.3793
C11 C12 1.4090(17)
C20 C21 1.368(2)
C20 C23 1.391(2)
C14 C19 1.391(2)
C14 C15 1.399(2)
C14 C12 1.4622(19)
C8 C13 1.4098(19)
C8 C7 1.4176(17)
C8 C9 1.426(2)
C10 C7 1.3829(19)
C7 C6 1.486(2)
C13 C12 1.405(2)
C6 C5 1.388(3)
C6 C4 1.391(3)
C21 C22 1.377(3)
C15 C16 1.390(3)
C9 N3 1.143(3)
C25 C22 1.384(3)
C25 C24 1.386(3)
C25 C26 1.505(3)
C19 C18 1.381(3)
C23 C24 1.381(3)
C5 C3 1.382(3)
C4 C2 1.381(3)
C16 C17 1.383(3)
C18 C17 1.379(3)
C3 C1 1.379(4)
C2 C1 1.375(4)
